data_7043515
loop_
_publ_author_name
'Shupp, J. Patrick'
'Rose, Amber R.'
'Rose, Michael J.'

_publ_section_title
;
 Synthesis and interconversions of reduced, alkali--metal supported
 iron--sulfur--carbonyl complexes
;
_journal_name_full 'Dalton Trans.'
_journal_paper_doi 10.1039/C7DT01506B
_journal_year 2017
_chemical_formula_sum 'C68 H80 Fe4 K2 O32 S4'
_chemical_formula_weight 1839.16
_space_group_crystal_system triclinic
_space_group_IT_number 2
_space_group_name_Hall '-P 1'
_space_group_name_H-M_alt 'P -1'
_symmetry_space_group_name_Hall '-P 1'
_symmetry_space_group_name_H-M 'P -1'
_atom_sites_solution_hydrogens geom
_audit_creation_method SHELXL-2016/6
_audit_update_record
;
2017-04-15 deposited with the CCDC.
2017-06-22 downloaded from the CCDC.
;
_cell_angle_alpha 111.685(5)
_cell_angle_beta 90.900(5)
_cell_angle_gamma 96.876(5)
_cell_formula_units_Z 1
_cell_length_a 11.403(2)
_cell_length_b 12.306(2)
_cell_length_c 15.455(3)
_cell_measurement_reflns_used 8898
_cell_measurement_temperature 100(2)
_cell_measurement_theta_max 25
_cell_measurement_theta_min 3
_cell_volume 1996.5(6)
_computing_structure_refinement 'SHELXL-2016/6 (Sheldrick, 2016)'
_diffrn_ambient_temperature 100(2)
_diffrn_measured_fraction_theta_full 0.993
_diffrn_measured_fraction_theta_max 0.980
_diffrn_measurement_device_type 'Rigaku AFC12 Saturn 724+ CCD'
_diffrn_measurement_method \w-scans
_diffrn_radiation_type MoK\a
_diffrn_radiation_wavelength 0.71075
_diffrn_reflns_av_R_equivalents 0.0482
_diffrn_reflns_av_unetI/netI 0.0587
_diffrn_reflns_Laue_measured_fraction_full 0.993
_diffrn_reflns_Laue_measured_fraction_max 0.980
_diffrn_reflns_limit_h_max 14
_diffrn_reflns_limit_h_min -14
_diffrn_reflns_limit_k_max 14
_diffrn_reflns_limit_k_min -15
_diffrn_reflns_limit_l_max 19
_diffrn_reflns_limit_l_min -19
_diffrn_reflns_number 25838
_diffrn_reflns_point_group_measured_fraction_full 0.993
_diffrn_reflns_point_group_measured_fraction_max 0.980
_diffrn_reflns_theta_full 25.242
_diffrn_reflns_theta_max 27.415
_diffrn_reflns_theta_min 3.035
_diffrn_source 'sealed tube'
_exptl_absorpt_coefficient_mu 1.005
_exptl_crystal_colour Red
_exptl_crystal_density_diffrn 1.530
_exptl_crystal_description Plate
_exptl_crystal_F_000 950
_exptl_crystal_size_max 0.2
_exptl_crystal_size_mid 0.2
_exptl_crystal_size_min 0.2
_refine_diff_density_max 0.701
_refine_diff_density_min -0.655
_refine_diff_density_rms 0.106
_refine_ls_extinction_method none
_refine_ls_goodness_of_fit_ref 1.063
_refine_ls_hydrogen_treatment constr
_refine_ls_matrix_type full
_refine_ls_number_parameters 504
_refine_ls_number_reflns 8898
_refine_ls_number_restraints 1
_refine_ls_restrained_S_all 1.063
_refine_ls_R_factor_all 0.0754
_refine_ls_R_factor_gt 0.0539
_refine_ls_shift/su_max 0.001
_refine_ls_shift/su_mean 0.000
_refine_ls_structure_factor_coef Fsqd
_refine_ls_weighting_details 'w=1/[\s^2^(Fo^2^)+(0.0456P)^2^+4.8298P] where P=(Fo^2^+2Fc^2^)/3'
_refine_ls_weighting_scheme calc
_refine_ls_wR_factor_gt 0.1199
_refine_ls_wR_factor_ref 0.1297
_reflns_Friedel_coverage 0.000
_reflns_number_gt 6832
_reflns_number_total 8898
_reflns_threshold_expression 'I > 2\s(I)'
_cod_data_source_file c7dt01506b2.cif
_cod_data_source_block shelx
_cod_original_cell_volume 1996.4(7)
_cod_database_code 7043515
_shelx_shelxl_version_number 2016/6
_shelx_space_group_comment
;
The symmetry employed for this shelxl refinement is uniquely defined
by the following loop, which should always be used as a source of
symmetry information in preference to the above space-group names.
They are only intended as comments.
;

loop_
_space_group_symop_operation_xyz
'x, y, z'
'-x, -y, -z'

loop_
_atom_site_label
_atom_site_type_symbol
_atom_site_fract_x
_atom_site_fract_y
_atom_site_fract_z
_atom_site_U_iso_or_equiv
_atom_site_adp_type
_atom_site_occupancy
_atom_site_site_symmetry_order
_atom_site_calc_flag
_atom_site_refinement_flags_posn
_atom_site_refinement_flags_adp
_atom_site_refinement_flags_occupancy
_atom_site_disorder_assembly
_atom_site_disorder_group
Fe1 Fe 0.79204(5) 0.41061(4) 0.38105(3) 0.01697(13) Uani 1 1 d . . . . .
Fe2 Fe 0.81043(4) 0.62440(4) 0.48906(3) 0.01717(13) Uani 1 1 d . . . . .
K1 K 0.30437(6) 0.81920(6) 0.16777(5) 0.01285(15) Uani 1 1 d . . . . .
S2 S 0.80502(8) 0.56281(8) 0.32890(6) 0.01842(19) Uani 1 1 d . . . . .
S1 S 0.96631(8) 0.52303(8) 0.44405(6) 0.01781(19) Uani 1 1 d . . . . .
O7 O 0.5022(2) 0.7697(2) 0.27299(17) 0.0181(5) Uani 1 1 d . . . . .
O15 O 0.1012(2) 0.8730(2) 0.08654(17) 0.0202(5) Uani 1 1 d . . . . .
O10 O 0.1181(2) 0.6870(2) 0.21246(16) 0.0180(5) Uani 1 1 d . . . . .
O11 O 0.3330(2) 0.5790(2) 0.16418(16) 0.0154(5) Uani 1 1 d . . . . .
O14 O 0.2831(2) 1.0632(2) 0.19595(16) 0.0167(5) Uani 1 1 d . . . . .
O6 O 0.8904(3) 0.2161(3) 0.2372(2) 0.0392(8) Uani 1 1 d . . . . .
O13 O 0.4615(2) 0.9617(2) 0.08759(17) 0.0167(5) Uani 1 1 d . . . . .
O12 O 0.4132(2) 0.7423(2) -0.00865(17) 0.0177(5) Uani 1 1 d . . . . .
O4 O 0.5446(3) 0.3622(3) 0.3054(3) 0.0440(8) Uani 1 1 d . . . . .
O2 O 0.9308(3) 0.8680(2) 0.5441(2) 0.0357(7) Uani 1 1 d . . . . .
O9 O 0.2181(2) 0.9179(2) 0.34233(18) 0.0276(6) Uani 1 1 d . . . . .
O16 O 0.1855(2) 0.6434(2) 0.00154(17) 0.0196(5) Uani 1 1 d . . . . .
O8 O 0.4548(2) 0.9866(2) 0.31275(18) 0.0206(5) Uani 1 1 d . . . . .
O5 O 0.7347(2) 0.3287(2) 0.53405(18) 0.0255(6) Uani 1 1 d . . . . .
O1 O 0.5592(3) 0.6522(3) 0.4720(2) 0.0430(8) Uani 1 1 d . . . . .
O3 O 0.7922(3) 0.6159(3) 0.67667(19) 0.0341(7) Uani 1 1 d . . . . .
C7 C 0.5977(3) 0.8570(3) 0.3046(2) 0.0152(7) Uani 1 1 d . . . . .
C18 C 0.2163(3) 0.5162(3) 0.1576(2) 0.0172(7) Uani 1 1 d . . . . .
H7A H 0.222907 0.441817 0.164335 0.021 Uiso 1 1 calc R U . . .
H7B H 0.179136 0.498547 0.096166 0.021 Uiso 1 1 calc R U . . .
C10 C 0.7765(3) 1.0503(3) 0.3700(2) 0.0211(8) Uani 1 1 d . . . . .
H8 H 0.836098 1.114336 0.391671 0.025 Uiso 1 1 calc R U . . .
C9 C 0.8035(3) 0.9362(3) 0.3464(3) 0.0214(8) Uani 1 1 d . . . . .
H9 H 0.881735 0.924508 0.352851 0.026 Uiso 1 1 calc R U . . .
C12 C 0.5710(3) 0.9720(3) 0.3286(2) 0.0143(7) Uani 1 1 d . . . . .
C11 C 0.6592(3) 1.0680(3) 0.3609(2) 0.0187(7) Uani 1 1 d . . . . .
H11 H 0.640167 1.144028 0.376557 0.022 Uiso 1 1 calc R U . . .
C30 C 0.1005(3) 0.9928(3) 0.0949(3) 0.0219(8) Uani 1 1 d . . . . .
H12A H 0.019625 1.008408 0.090468 0.026 Uiso 1 1 calc R U . . .
H12B H 0.142006 1.006518 0.044757 0.026 Uiso 1 1 calc R U . . .
C15 C 0.1297(3) 0.8452(3) 0.3674(3) 0.0220(8) Uani 1 1 d . . . . .
H13A H 0.081429 0.893920 0.413110 0.026 Uiso 1 1 calc R U . . .
H13B H 0.166695 0.797433 0.394794 0.026 Uiso 1 1 calc R U . . .
C21 C 0.5297(3) 0.7776(3) 0.0246(2) 0.0169(7) Uani 1 1 d . . . . .
C19 C 0.4077(3) 0.5745(3) 0.2377(2) 0.0175(7) Uani 1 1 d . . . . .
H15A H 0.419928 0.493521 0.225189 0.021 Uiso 1 1 calc R U . . .
H15B H 0.370498 0.603913 0.296390 0.021 Uiso 1 1 calc R U . . .
C17 C 0.1382(3) 0.5849(3) 0.2308(2) 0.0193(7) Uani 1 1 d . . . . .
H16A H 0.063477 0.536409 0.227934 0.023 Uiso 1 1 calc R U . . .
H16B H 0.176633 0.608183 0.292540 0.023 Uiso 1 1 calc R U . . .
C25 C 0.6711(3) 0.9479(3) 0.1148(2) 0.0203(8) Uani 1 1 d . . . . .
H17 H 0.689501 1.028479 0.148631 0.024 Uiso 1 1 calc R U . . .
C8 C 0.7156(3) 0.8388(3) 0.3132(2) 0.0172(7) Uani 1 1 d . . . . .
H18 H 0.734984 0.762728 0.296951 0.021 Uiso 1 1 calc R U . . .
C28 C 0.3563(3) 1.1250(3) 0.1499(2) 0.0175(7) Uani 1 1 d . . . . .
H19A H 0.362318 1.209517 0.184216 0.021 Uiso 1 1 calc R U . . .
H19B H 0.322386 1.107330 0.087424 0.021 Uiso 1 1 calc R U . . .
C16 C 0.0532(3) 0.7664(3) 0.2812(3) 0.0211(8) Uani 1 1 d . . . . .
H20A H -0.010425 0.720821 0.299123 0.025 Uiso 1 1 calc R U . . .
H20B H 0.017863 0.815130 0.253876 0.025 Uiso 1 1 calc R U . . .
C34 C 0.3741(3) 0.6188(3) -0.0595(3) 0.0216(8) Uani 1 1 d . . . . .
H21A H 0.387420 0.573594 -0.021295 0.026 Uiso 1 1 calc R U . . .
H21B H 0.416666 0.589653 -0.115541 0.026 Uiso 1 1 calc R U . . .
C20 C 0.5247(3) 0.6488(3) 0.2440(3) 0.0175(7) Uani 1 1 d . . . . .
H22A H 0.579486 0.640316 0.288991 0.021 Uiso 1 1 calc R U . . .
H22B H 0.558959 0.624609 0.183794 0.021 Uiso 1 1 calc R U . . .
C5 C 0.7612(3) 0.3600(3) 0.4742(3) 0.0197(7) Uani 1 1 d . . . . .
C23 C 0.7322(3) 0.7534(4) 0.0490(3) 0.0270(9) Uani 1 1 d . . . . .
H24 H 0.791186 0.704872 0.039980 0.032 Uiso 1 1 calc R U . . .
C2 C 0.8837(3) 0.7741(3) 0.5224(3) 0.0239(8) Uani 1 1 d . . . . .
C31 C 0.0612(3) 0.7911(3) -0.0056(3) 0.0227(8) Uani 1 1 d . . . . .
H26A H 0.111057 0.806558 -0.051134 0.027 Uiso 1 1 calc R U . . .
H26B H -0.019446 0.799731 -0.020025 0.027 Uiso 1 1 calc R U . . .
C26 C 0.5568(3) 0.9002(3) 0.0780(2) 0.0163(7) Uani 1 1 d . . . . .
C22 C 0.6170(3) 0.7044(3) 0.0101(3) 0.0210(8) Uani 1 1 d . . . . .
H28 H 0.599374 0.624042 -0.024845 0.025 Uiso 1 1 calc R U . . .
C27 C 0.4775(3) 1.0854(3) 0.1454(2) 0.0177(7) Uani 1 1 d . . . . .
H29A H 0.531651 1.129304 0.118465 0.021 Uiso 1 1 calc R U . . .
H29B H 0.509376 1.097774 0.207355 0.021 Uiso 1 1 calc R U . . .
C29 C 0.1607(3) 1.0740(3) 0.1882(3) 0.0206(8) Uani 1 1 d . . . . .
H30A H 0.152750 1.154995 0.197108 0.025 Uiso 1 1 calc R U . . .
H30B H 0.121050 1.056262 0.237445 0.025 Uiso 1 1 calc R U . . .
C32 C 0.0670(3) 0.6672(3) -0.0091(3) 0.0243(8) Uani 1 1 d . . . . .
H31A H 0.021616 0.655444 0.040063 0.029 Uiso 1 1 calc R U . . .
H31B H 0.030402 0.611069 -0.068281 0.029 Uiso 1 1 calc R U . . .
C24 C 0.7592(3) 0.8733(4) 0.1007(3) 0.0243(8) Uani 1 1 d . . . . .
H300 H 0.835916 0.904624 0.126214 0.029 Uiso 1 1 calc R U . . .
C33 C 0.2442(3) 0.6086(3) -0.0839(2) 0.0233(8) Uani 1 1 d . . . . .
H20C H 0.230775 0.659351 -0.117394 0.028 Uiso 1 1 calc R U . . .
H20D H 0.213956 0.527856 -0.123374 0.028 Uiso 1 1 calc R U . . .
C4 C 0.6414(4) 0.3804(3) 0.3353(3) 0.0276(9) Uani 1 1 d . . . . .
C3 C 0.8013(3) 0.6175(3) 0.6028(3) 0.0228(8) Uani 1 1 d . . . . .
C6 C 0.8511(4) 0.2911(3) 0.2929(3) 0.0253(8) Uani 1 1 d . . . . .
C1 C 0.6577(4) 0.6433(4) 0.4803(3) 0.0267(8) Uani 1 1 d . . . . .
C14 C 0.3093(4) 0.9785(4) 0.4191(3) 0.0201(9) Uani 0.83 1 d D . P A 1
H20E H 0.349788 0.921266 0.432915 0.024 Uiso 0.83 1 calc R U P A 1
H20F H 0.273243 1.024773 0.474905 0.024 Uiso 0.83 1 calc R U P A 1
C13 C 0.3949(4) 1.0571(4) 0.3887(3) 0.0186(9) Uani 0.83 1 d D . P A 1
H20G H 0.352933 1.109663 0.369826 0.022 Uiso 0.83 1 calc R U P A 1
H20H H 0.451594 1.104776 0.440023 0.022 Uiso 0.83 1 calc R U P A 1
C14A C 0.2706(16) 1.024(2) 0.4043(15) 0.019 Uiso 0.17 1 d D U P A 2
H26C H 0.235247 1.046595 0.464060 0.023 Uiso 0.17 1 calc R U P A 2
H26D H 0.269663 1.086656 0.380172 0.023 Uiso 0.17 1 calc R U P A 2
C13A C 0.3919(17) 0.992(2) 0.4096(15) 0.019 Uiso 0.17 1 d D U P A 2
H27A H 0.387214 0.915738 0.415477 0.023 Uiso 0.17 1 calc R U P A 2
H27B H 0.438192 1.050283 0.463426 0.023 Uiso 0.17 1 calc R U P A 2

loop_
_atom_site_aniso_label
_atom_site_aniso_U_11
_atom_site_aniso_U_22
_atom_site_aniso_U_33
_atom_site_aniso_U_23
_atom_site_aniso_U_13
_atom_site_aniso_U_12
Fe1 0.0213(3) 0.0152(3) 0.0148(2) 0.0066(2) -0.0039(2) 0.0011(2)
Fe2 0.0197(3) 0.0159(3) 0.0158(2) 0.0060(2) -0.0016(2) 0.0019(2)
K1 0.0138(3) 0.0161(4) 0.0091(3) 0.0055(3) 0.0005(3) 0.0014(3)
S2 0.0222(4) 0.0190(5) 0.0166(4) 0.0097(4) -0.0024(3) 0.0027(3)
S1 0.0169(4) 0.0220(5) 0.0173(4) 0.0105(4) -0.0021(3) 0.0031(3)
O7 0.0147(12) 0.0132(12) 0.0239(13) 0.0045(10) -0.0024(10) 0.0013(9)
O15 0.0231(13) 0.0234(14) 0.0143(12) 0.0082(11) -0.0045(10) 0.0011(11)
O10 0.0198(12) 0.0218(13) 0.0156(12) 0.0099(10) 0.0040(10) 0.0057(10)
O11 0.0145(11) 0.0173(12) 0.0152(11) 0.0079(10) -0.0017(9) -0.0008(9)
O14 0.0150(12) 0.0236(13) 0.0166(12) 0.0128(11) 0.0026(10) 0.0049(10)
O6 0.059(2) 0.0330(18) 0.0245(15) 0.0067(14) 0.0122(15) 0.0146(15)
O13 0.0128(11) 0.0147(12) 0.0181(12) 0.0014(10) 0.0015(10) 0.0005(9)
O12 0.0169(12) 0.0152(12) 0.0202(12) 0.0061(10) 0.0032(10) 0.0000(10)
O4 0.0301(17) 0.0376(18) 0.062(2) 0.0209(17) -0.0237(16) -0.0081(14)
O2 0.0427(18) 0.0205(15) 0.0379(17) 0.0079(13) -0.0002(14) -0.0077(13)
O9 0.0295(15) 0.0309(15) 0.0163(13) 0.0040(12) 0.0080(11) -0.0040(12)
O16 0.0186(12) 0.0253(14) 0.0135(12) 0.0069(11) -0.0006(10) -0.0011(10)
O8 0.0163(12) 0.0192(13) 0.0227(13) 0.0031(11) -0.0045(10) 0.0054(10)
O5 0.0330(15) 0.0258(15) 0.0179(13) 0.0103(12) 0.0005(11) -0.0020(12)
O1 0.0250(16) 0.058(2) 0.0436(19) 0.0118(17) 0.0011(14) 0.0182(15)
O3 0.0533(19) 0.0304(16) 0.0202(14) 0.0103(13) 0.0049(14) 0.0083(14)
C7 0.0178(16) 0.0157(17) 0.0105(15) 0.0033(13) 0.0007(13) 0.0013(13)
C18 0.0189(17) 0.0133(17) 0.0180(17) 0.0052(14) 0.0020(14) -0.0014(13)
C10 0.0198(18) 0.025(2) 0.0160(17) 0.0068(15) -0.0036(14) -0.0017(15)
C9 0.0175(17) 0.027(2) 0.0193(18) 0.0071(16) 0.0003(14) 0.0047(15)
C12 0.0126(15) 0.0189(18) 0.0099(15) 0.0033(13) -0.0025(12) 0.0036(13)
C11 0.0212(18) 0.0179(18) 0.0145(16) 0.0033(14) -0.0026(14) 0.0024(14)
C30 0.0171(17) 0.026(2) 0.027(2) 0.0157(17) -0.0026(15) 0.0030(15)
C15 0.0235(18) 0.026(2) 0.0205(18) 0.0114(16) 0.0106(15) 0.0076(15)
C21 0.0200(17) 0.0211(19) 0.0139(16) 0.0107(14) 0.0078(14) 0.0047(14)
C19 0.0200(17) 0.0161(18) 0.0169(17) 0.0073(14) -0.0018(14) 0.0018(14)
C17 0.0187(17) 0.0214(19) 0.0185(17) 0.0088(15) 0.0021(14) 0.0002(14)
C25 0.0180(17) 0.027(2) 0.0164(17) 0.0099(15) 0.0029(14) -0.0013(15)
C8 0.0171(16) 0.0189(18) 0.0172(17) 0.0069(14) 0.0017(14) 0.0079(14)
C28 0.0205(17) 0.0163(18) 0.0172(17) 0.0088(14) 0.0002(14) 0.0003(14)
C16 0.0209(18) 0.023(2) 0.0233(18) 0.0118(16) 0.0086(15) 0.0070(15)
C34 0.029(2) 0.0142(18) 0.0205(18) 0.0047(15) 0.0058(15) 0.0027(15)
C20 0.0187(17) 0.0150(18) 0.0210(17) 0.0087(15) -0.0011(14) 0.0049(13)
C5 0.0212(18) 0.0142(18) 0.0196(18) 0.0023(15) -0.0032(15) 0.0005(14)
C23 0.0231(19) 0.041(2) 0.025(2) 0.0171(19) 0.0094(16) 0.0150(17)
C2 0.026(2) 0.022(2) 0.0218(19) 0.0063(16) 0.0024(16) 0.0047(16)
C31 0.0182(17) 0.032(2) 0.0190(18) 0.0112(16) -0.0046(14) 0.0019(15)
C26 0.0176(16) 0.0218(18) 0.0117(15) 0.0083(14) 0.0045(13) 0.0039(14)
C22 0.0264(19) 0.0200(19) 0.0202(18) 0.0102(15) 0.0091(15) 0.0067(15)
C27 0.0185(17) 0.0146(17) 0.0189(17) 0.0064(14) 0.0007(14) -0.0022(13)
C29 0.0175(17) 0.023(2) 0.0246(19) 0.0117(16) 0.0045(15) 0.0075(14)
C32 0.0153(17) 0.033(2) 0.0192(18) 0.0065(17) -0.0054(14) -0.0053(15)
C24 0.0169(17) 0.043(2) 0.0168(17) 0.0152(18) 0.0041(14) 0.0034(16)
C33 0.028(2) 0.022(2) 0.0128(17) -0.0005(15) 0.0017(15) 0.0000(16)
C4 0.036(2) 0.018(2) 0.029(2) 0.0114(17) -0.0082(18) -0.0043(16)
C3 0.029(2) 0.0145(18) 0.0229(19) 0.0046(15) 0.0006(16) 0.0049(15)
C6 0.039(2) 0.022(2) 0.0169(18) 0.0095(16) -0.0014(17) 0.0020(17)
C1 0.028(2) 0.026(2) 0.0227(19) 0.0051(17) 0.0039(16) 0.0066(17)
C14 0.026(2) 0.026(2) 0.0075(18) 0.0034(17) -0.0003(17) 0.0070(19)
C13 0.023(2) 0.015(2) 0.0128(19) -0.0013(17) -0.0035(17) 0.0069(17)

loop_
_atom_type_symbol
_atom_type_description
_atom_type_scat_dispersion_real
_atom_type_scat_dispersion_imag
_atom_type_scat_source
C C 0.0033 0.0016 'International Tables Vol C Tables 4.2.6.8 and 6.1.1.4'
H H 0.0000 0.0000 'International Tables Vol C Tables 4.2.6.8 and 6.1.1.4'
Fe Fe 0.3463 0.8444 'International Tables Vol C Tables 4.2.6.8 and 6.1.1.4'
K K 0.2009 0.2494 'International Tables Vol C Tables 4.2.6.8 and 6.1.1.4'
O O 0.0106 0.0060 'International Tables Vol C Tables 4.2.6.8 and 6.1.1.4'
S S 0.1246 0.1234 'International Tables Vol C Tables 4.2.6.8 and 6.1.1.4'

loop_
_geom_angle_atom_site_label_1
_geom_angle_atom_site_label_2
_geom_angle_atom_site_label_3
_geom_angle
_geom_angle_site_symmetry_1
C4 Fe1 C5 94.57(17) .
C4 Fe1 C6 99.26(19) .
C5 Fe1 C6 105.19(17) .
C4 Fe1 S1 156.31(13) .
C5 Fe1 S1 97.15(12) .
C6 Fe1 S1 97.43(14) .
C4 Fe1 S2 84.84(12) .
C5 Fe1 S2 148.08(12) .
C6 Fe1 S2 106.40(12) .
S1 Fe1 S2 74.37(4) .
C4 Fe1 Fe2 102.86(13) .
C5 Fe1 Fe2 92.45(11) .
C6 Fe1 Fe2 150.41(13) .
S1 Fe1 Fe2 56.23(3) .
S2 Fe1 Fe2 56.96(3) .
C1 Fe2 C3 93.53(18) .
C1 Fe2 C2 101.95(18) .
C3 Fe2 C2 99.01(17) .
C1 Fe2 S1 152.98(13) .
C3 Fe2 S1 97.93(12) .
C2 Fe2 S1 100.31(13) .
C1 Fe2 S2 87.00(13) .
C3 Fe2 S2 159.76(12) .
C2 Fe2 S2 100.68(12) .
S1 Fe2 S2 73.94(4) .
C1 Fe2 Fe1 97.59(13) .
C3 Fe2 Fe1 103.59(12) .
C2 Fe2 Fe1 148.99(12) .
S1 Fe2 Fe1 55.96(3) .
S2 Fe2 Fe1 56.37(3) .
O9 K1 O10 62.83(8) .
O9 K1 O8 60.99(8) .
O10 K1 O8 118.58(8) .
O9 K1 O16 128.69(8) .
O10 K1 O16 69.76(7) .
O8 K1 O16 170.26(8) .
O9 K1 O15 89.33(8) .
O10 K1 O15 77.29(7) .
O8 K1 O15 123.70(8) .
O16 K1 O15 61.37(7) .
O9 K1 O12 173.16(8) .
O10 K1 O12 124.00(7) .
O8 K1 O12 112.97(8) .
O16 K1 O12 57.44(7) .
O15 K1 O12 91.97(7) .
O9 K1 O14 73.58(8) .
O10 K1 O14 118.41(7) .
O8 K1 O14 65.58(7) .
O16 K1 O14 116.07(7) .
O15 K1 O14 60.27(7) .
O12 K1 O14 101.28(7) .
O9 K1 O13 121.80(8) .
O10 K1 O13 166.54(7) .
O8 K1 O13 71.93(7) .
O16 K1 O13 100.68(7) .
O15 K1 O13 89.87(7) .
O12 K1 O13 51.51(6) .
O14 K1 O13 56.31(6) .
O9 K1 O11 100.43(8) .
O10 K1 O11 60.35(7) .
O8 K1 O11 108.43(7) .
O16 K1 O11 70.50(7) .
O15 K1 O11 124.23(7) .
O12 K1 O11 84.37(7) .
O14 K1 O11 172.95(7) .
O13 K1 O11 126.59(7) .
O9 K1 O7 84.24(8) .
O10 K1 O7 98.48(7) .
O8 K1 O7 53.81(7) .
O16 K1 O7 122.16(7) .
O15 K1 O7 173.43(7) .
O12 K1 O7 94.57(7) .
O14 K1 O7 118.74(7) .
O13 K1 O7 94.65(7) .
O11 K1 O7 56.07(6) .
O9 K1 C21 151.11(9) .
O10 K1 C21 139.16(8) .
O8 K1 C21 90.36(8) .
O16 K1 C21 79.92(8) .
O15 K1 C21 111.64(8) .
O12 K1 C21 23.75(8) .
O14 K1 C21 99.05(8) .
O13 K1 C21 42.80(7) .
O11 K1 C21 84.40(8) .
O7 K1 C21 74.86(8) .
O9 K1 C26 130.79(8) .
O10 K1 C26 162.84(8) .
O8 K1 C26 70.87(8) .
O16 K1 C26 99.79(8) .
O15 K1 C26 110.31(8) .
O12 K1 C26 42.66(7) .
O14 K1 C26 78.16(8) .
O13 K1 C26 23.57(7) .
O11 K1 C26 103.79(8) .
O7 K1 C26 75.15(8) .
C21 K1 C26 24.09(9) .
Fe1 S2 Fe2 66.67(3) .
S1 S1 Fe1 110.20(6) 2_766
S1 S1 Fe2 110.49(6) 2_766
Fe1 S1 Fe2 67.81(3) .
C7 O7 C20 117.7(3) .
C7 O7 K1 115.84(19) .
C20 O7 K1 117.14(19) .
C30 O15 C31 111.7(3) .
C30 O15 K1 117.47(19) .
C31 O15 K1 115.1(2) .
C17 O10 C16 114.3(3) .
C17 O10 K1 119.92(19) .
C16 O10 K1 108.36(19) .
C19 O11 C18 112.6(3) .
C19 O11 K1 116.59(19) .
C18 O11 K1 107.38(18) .
C29 O14 C28 113.4(3) .
C29 O14 K1 108.42(19) .
C28 O14 K1 121.13(19) .
C26 O13 C27 118.6(3) .
C26 O13 K1 97.24(18) .
C27 O13 K1 112.40(18) .
C21 O12 C34 118.9(3) .
C21 O12 K1 98.50(18) .
C34 O12 K1 109.58(19) .
C14A O9 C15 122.5(9) .
C15 O9 C14 111.2(3) .
C14A O9 K1 120.4(9) .
C15 O9 K1 116.5(2) .
C14 O9 K1 115.0(2) .
C33 O16 C32 113.4(3) .
C33 O16 K1 120.0(2) .
C32 O16 K1 110.0(2) .
C12 O8 C13 118.8(3) .
C12 O8 C13A 104.0(7) .
C12 O8 K1 122.2(2) .
C13 O8 K1 114.1(2) .
C13A O8 K1 105.2(8) .
O7 C7 C12 115.2(3) .
O7 C7 C8 125.5(3) .
C12 C7 C8 119.4(3) .
O11 C18 C17 112.9(3) .
O11 C18 H7A 109.0 .
C17 C18 H7A 109.0 .
O11 C18 H7B 109.0 .
C17 C18 H7B 109.0 .
H7A C18 H7B 107.8 .
C9 C10 C11 119.4(3) .
C9 C10 H8 120.3 .
C11 C10 H8 120.3 .
C10 C9 C8 121.3(3) .
C10 C9 H9 119.4 .
C8 C9 H9 119.4 .
C11 C12 O8 121.0(3) .
C11 C12 C7 121.0(3) .
O8 C12 C7 117.9(3) .
C12 C11 C10 119.9(3) .
C12 C11 H11 120.1 .
C10 C11 H11 120.1 .
O15 C30 C29 108.8(3) .
O15 C30 H12A 109.9 .
C29 C30 H12A 109.9 .
O15 C30 H12B 109.9 .
C29 C30 H12B 109.9 .
H12A C30 H12B 108.3 .
O9 C15 C16 109.2(3) .
O9 C15 H13A 109.8 .
C16 C15 H13A 109.8 .
O9 C15 H13B 109.8 .
C16 C15 H13B 109.8 .
H13A C15 H13B 108.3 .
O12 C21 C22 125.6(3) .
O12 C21 C26 114.1(3) .
C22 C21 C26 120.3(3) .
O12 C21 K1 57.76(15) .
C22 C21 K1 131.6(2) .
C26 C21 K1 79.39(19) .
O11 C19 C20 109.1(3) .
O11 C19 H15A 109.9 .
C20 C19 H15A 109.9 .
O11 C19 H15B 109.9 .
C20 C19 H15B 109.9 .
H15A C19 H15B 108.3 .
O10 C17 C18 108.0(3) .
O10 C17 H16A 110.1 .
C18 C17 H16A 110.1 .
O10 C17 H16B 110.1 .
C18 C17 H16B 110.1 .
H16A C17 H16B 108.4 .
C26 C25 C24 119.4(4) .
C26 C25 H17 120.3 .
C24 C25 H17 120.3 .
C9 C8 C7 119.1(3) .
C9 C8 H18 120.5 .
C7 C8 H18 120.5 .
O14 C28 C27 107.7(3) .
O14 C28 H19A 110.2 .
C27 C28 H19A 110.2 .
O14 C28 H19B 110.2 .
C27 C28 H19B 110.2 .
H19A C28 H19B 108.5 .
O10 C16 C15 112.8(3) .
O10 C16 K1 48.73(15) .
C15 C16 K1 82.75(19) .
O10 C16 H20A 109.0 .
C15 C16 H20A 109.0 .
K1 C16 H20A 157.7 .
O10 C16 H20B 109.0 .
C15 C16 H20B 109.0 .
K1 C16 H20B 84.9 .
H20A C16 H20B 107.8 .
O12 C34 C33 106.2(3) .
O12 C34 H21A 110.5 .
C33 C34 H21A 110.5 .
O12 C34 H21B 110.5 .
C33 C34 H21B 110.5 .
H21A C34 H21B 108.7 .
O7 C20 C19 107.1(3) .
O7 C20 H22A 110.3 .
C19 C20 H22A 110.3 .
O7 C20 H22B 110.3 .
C19 C20 H22B 110.3 .
H22A C20 H22B 108.6 .
O5 C5 Fe1 176.1(3) .
C24 C23 C22 120.7(4) .
C24 C23 H24 119.6 .
C22 C23 H24 119.6 .
O2 C2 Fe2 179.1(4) .
O15 C31 C32 108.4(3) .
O15 C31 H26A 110.0 .
C32 C31 H26A 110.0 .
O15 C31 H26B 110.0 .
C32 C31 H26B 110.0 .
H26A C31 H26B 108.4 .
O13 C26 C25 125.8(3) .
O13 C26 C21 114.0(3) .
C25 C26 C21 120.1(3) .
O13 C26 K1 59.19(15) .
C25 C26 K1 134.0(2) .
C21 C26 K1 76.51(19) .
C21 C22 C23 119.1(3) .
C21 C22 H28 120.5 .
C23 C22 H28 120.5 .
O13 C27 C28 106.3(3) .
O13 C27 H29A 110.5 .
C28 C27 H29A 110.5 .
O13 C27 H29B 110.5 .
C28 C27 H29B 110.5 .
H29A C27 H29B 108.7 .
O14 C29 C30 112.8(3) .
O14 C29 H30A 109.0 .
C30 C29 H30A 109.0 .
O14 C29 H30B 109.0 .
C30 C29 H30B 109.0 .
H30A C29 H30B 107.8 .
O16 C32 C31 113.4(3) .
O16 C32 H31A 108.9 .
C31 C32 H31A 108.9 .
O16 C32 H31B 108.9 .
C31 C32 H31B 108.9 .
H31A C32 H31B 107.7 .
C23 C24 C25 120.3(4) .
C23 C24 H300 119.8 .
C25 C24 H300 119.8 .
O16 C33 C34 107.6(3) .
O16 C33 H20C 110.2 .
C34 C33 H20C 110.2 .
O16 C33 H20D 110.2 .
C34 C33 H20D 110.2 .
H20C C33 H20D 108.5 .
O4 C4 Fe1 179.1(4) .
O3 C3 Fe2 177.4(4) .
O6 C6 Fe1 178.9(4) .
O1 C1 Fe2 177.7(4) .
O9 C14 C13 107.6(3) .
O9 C14 H20E 110.2 .
C13 C14 H20E 110.2 .
O9 C14 H20F 110.2 .
C13 C14 H20F 110.2 .
H20E C14 H20F 108.5 .
O8 C13 C14 109.1(3) .
O8 C13 H20G 109.9 .
C14 C13 H20G 109.9 .
O8 C13 H20H 109.9 .
C14 C13 H20H 109.9 .
H20G C13 H20H 108.3 .
O9 C14A C13A 97.8(15) .
O9 C14A H26C 112.2 .
C13A C14A H26C 112.2 .
O9 C14A H26D 112.2 .
C13A C14A H26D 112.2 .
H26C C14A H26D 109.8 .
C14A C13A O8 107.8(15) .
C14A C13A H27A 110.1 .
O8 C13A H27A 110.1 .
C14A C13A H27B 110.1 .
O8 C13A H27B 110.1 .
H27A C13A H27B 108.5 .

loop_
_geom_bond_atom_site_label_1
_geom_bond_atom_site_label_2
_geom_bond_distance
_geom_bond_site_symmetry_2
Fe1 C4 1.790(4) .
Fe1 C5 1.791(4) .
Fe1 C6 1.805(4) .
Fe1 S1 2.2574(11) .
Fe1 S2 2.2875(10) .
Fe1 Fe2 2.5225(8) .
Fe2 C1 1.793(4) .
Fe2 C3 1.795(4) .
Fe2 C2 1.810(4) .
Fe2 S1 2.2644(11) .
Fe2 S2 2.3028(11) .
K1 O9 2.769(3) .
K1 O10 2.772(2) .
K1 O8 2.797(3) .
K1 O16 2.863(3) .
K1 O15 2.876(3) .
K1 O12 2.890(2) .
K1 O14 2.911(3) .
K1 O13 2.957(2) .
K1 O11 2.993(2) .
K1 O7 3.008(3) .
K1 C21 3.379(3) .
K1 C26 3.415(3) .
S1 S1 2.1657(17) 2_766
O7 C7 1.377(4) .
O7 C20 1.443(4) .
O15 C30 1.433(4) .
O15 C31 1.435(4) .
O10 C17 1.429(4) .
O10 C16 1.435(4) .
O11 C19 1.431(4) .
O11 C18 1.439(4) .
O14 C29 1.426(4) .
O14 C28 1.431(4) .
O6 C6 1.148(5) .
O13 C26 1.377(4) .
O13 C27 1.439(4) .
O12 C21 1.376(4) .
O12 C34 1.438(4) .
O4 C4 1.154(5) .
O2 C2 1.137(5) .
O9 C14A 1.36(2) .
O9 C15 1.421(4) .
O9 C14 1.472(5) .
O16 C33 1.434(4) .
O16 C32 1.436(4) .
O8 C12 1.389(4) .
O8 C13 1.418(5) .
O8 C13A 1.65(2) .
O5 C5 1.158(4) .
O1 C1 1.152(5) .
O3 C3 1.156(5) .
C7 C12 1.397(5) .
C7 C8 1.401(5) .
C18 C17 1.514(5) .
C18 H7A 0.9700 .
C18 H7B 0.9700 .
C10 C9 1.388(5) .
C10 C11 1.393(5) .
C10 H8 0.9300 .
C9 C8 1.396(5) .
C9 H9 0.9300 .
C12 C11 1.385(5) .
C11 H11 0.9300 .
C30 C29 1.514(5) .
C30 H12A 0.9700 .
C30 H12B 0.9700 .
C15 C16 1.510(5) .
C15 H13A 0.9700 .
C15 H13B 0.9700 .
C21 C22 1.388(5) .
C21 C26 1.419(5) .
C19 C20 1.505(5) .
C19 H15A 0.9700 .
C19 H15B 0.9700 .
C17 H16A 0.9700 .
C17 H16B 0.9700 .
C25 C26 1.383(5) .
C25 C24 1.406(5) .
C25 H17 0.9300 .
C8 H18 0.9300 .
C28 C27 1.514(5) .
C28 H19A 0.9700 .
C28 H19B 0.9700 .
C16 H20A 0.9700 .
C16 H20B 0.9700 .
C34 C33 1.501(5) .
C34 H21A 0.9700 .
C34 H21B 0.9700 .
C20 H22A 0.9700 .
C20 H22B 0.9700 .
C23 C24 1.387(6) .
C23 C22 1.403(5) .
C23 H24 0.9300 .
C31 C32 1.515(5) .
C31 H26A 0.9700 .
C31 H26B 0.9700 .
C22 H28 0.9300 .
C27 H29A 0.9700 .
C27 H29B 0.9700 .
C29 H30A 0.9700 .
C29 H30B 0.9700 .
C32 H31A 0.9700 .
C32 H31B 0.9700 .
C24 H300 0.9300 .
C33 H20C 0.9700 .
C33 H20D 0.9700 .
C14 C13 1.495(6) .
C14 H20E 0.9700 .
C14 H20F 0.9700 .
C13 H20G 0.9700 .
C13 H20H 0.9700 .
C14A C13A 1.495(11) .
C14A H26C 0.9700 .
C14A H26D 0.9700 .
C13A H27A 0.9700 .
C13A H27B 0.9700 .

loop_
_geom_torsion_atom_site_label_1
_geom_torsion_atom_site_label_2
_geom_torsion_atom_site_label_3
_geom_torsion_atom_site_label_4
_geom_torsion
C20 O7 C7 C12 177.8(3)
K1 O7 C7 C12 32.0(3)
C20 O7 C7 C8 -1.6(5)
K1 O7 C7 C8 -147.4(3)
C19 O11 C18 C17 78.1(4)
K1 O11 C18 C17 -51.5(3)
C11 C10 C9 C8 0.4(5)
C13 O8 C12 C11 -60.8(4)
C13A O8 C12 C11 -96.0(9)
K1 O8 C12 C11 145.5(3)
C13 O8 C12 C7 123.6(3)
C13A O8 C12 C7 88.5(9)
K1 O8 C12 C7 -30.1(4)
O7 C7 C12 C11 -179.7(3)
C8 C7 C12 C11 -0.2(5)
O7 C7 C12 O8 -4.1(4)
C8 C7 C12 O8 175.3(3)
O8 C12 C11 C10 -175.5(3)
C7 C12 C11 C10 -0.1(5)
C9 C10 C11 C12 0.0(5)
C31 O15 C30 C29 -171.5(3)
K1 O15 C30 C29 -35.2(3)
C14A O9 C15 C16 154.9(10)
C14 O9 C15 C16 -168.3(3)
K1 O9 C15 C16 -34.0(4)
C34 O12 C21 C22 3.0(5)
K1 O12 C21 C22 121.0(3)
C34 O12 C21 C26 -176.7(3)
K1 O12 C21 C26 -58.6(3)
C34 O12 C21 K1 -118.0(3)
C18 O11 C19 C20 -176.1(3)
K1 O11 C19 C20 -51.4(3)
C16 O10 C17 C18 -175.0(3)
K1 O10 C17 C18 -43.8(3)
O11 C18 C17 O10 65.6(4)
C10 C9 C8 C7 -0.7(5)
O7 C7 C8 C9 180.0(3)
C12 C7 C8 C9 0.6(5)
C29 O14 C28 C27 -168.0(3)
K1 O14 C28 C27 -36.4(3)
C17 O10 C16 C15 80.0(4)
K1 O10 C16 C15 -56.6(3)
C17 O10 C16 K1 136.6(3)
O9 C15 C16 O10 62.7(4)
O9 C15 C16 K1 23.5(3)
C21 O12 C34 C33 178.7(3)
K1 O12 C34 C33 66.6(3)
C7 O7 C20 C19 165.2(3)
K1 O7 C20 C19 -49.5(3)
O11 C19 C20 O7 65.9(3)
C30 O15 C31 C32 178.9(3)
K1 O15 C31 C32 41.5(3)
C27 O13 C26 C25 -4.1(5)
K1 O13 C26 C25 -124.5(3)
C27 O13 C26 C21 176.2(3)
K1 O13 C26 C21 55.7(3)
C27 O13 C26 K1 120.4(3)
C24 C25 C26 O13 178.7(3)
C24 C25 C26 C21 -1.5(5)
C24 C25 C26 K1 99.1(4)
O12 C21 C26 O13 0.4(4)
C22 C21 C26 O13 -179.2(3)
K1 C21 C26 O13 -46.9(2)
O12 C21 C26 C25 -179.3(3)
C22 C21 C26 C25 1.0(5)
K1 C21 C26 C25 133.4(3)
O12 C21 C26 K1 47.3(2)
C22 C21 C26 K1 -132.3(3)
O12 C21 C22 C23 -179.6(3)
C26 C21 C22 C23 -0.1(5)
K1 C21 C22 C23 -103.6(4)
C24 C23 C22 C21 -0.4(5)
C26 O13 C27 C28 -174.6(3)
K1 O13 C27 C28 -62.3(3)
O14 C28 C27 O13 64.1(3)
C28 O14 C29 C30 79.2(4)
K1 O14 C29 C30 -58.4(3)
O15 C30 C29 O14 64.9(4)
C33 O16 C32 C31 -83.8(4)
K1 O16 C32 C31 53.7(3)
O15 C31 C32 O16 -66.1(4)
C22 C23 C24 C25 -0.1(5)
C26 C25 C24 C23 1.1(5)
C32 O16 C33 C34 164.8(3)
K1 O16 C33 C34 32.0(4)
O12 C34 C33 O16 -65.0(4)
C15 O9 C14 C13 -177.3(3)
K1 O9 C14 C13 47.6(4)
C12 O8 C13 C14 -104.6(4)
K1 O8 C13 C14 51.1(4)
O9 C14 C13 O8 -65.5(4)
C15 O9 C14A C13A 112.4(12)
K1 O9 C14A C13A -58.4(17)
O9 C14A C13A O8 75.2(17)
C12 O8 C13A C14A 172.2(13)
K1 O8 C13A C14A -58.1(16)
